data_1518918
loop_
_publ_author_name
'Eva M. Guillamon'
'Marta Blasco'
'Rosa Llusar'

_publ_section_title
;
 Enantioselective synthesis of tungsten trimetallic cluster chalcogenides
;
_journal_name_full 'Inorganica Chimica Acta'
_journal_page_first 248
_journal_page_last 253
_journal_volume 424
_journal_year 2015
_chemical_absolute_configuration rm
_chemical_formula_moiety 'C42 H84 Br3 P6 Se4 W3, F6 P1'
_chemical_formula_sum 'C42 H84 Br3 F6 P7 Se4 W3'
_chemical_formula_weight 2027.00
_space_group_crystal_system trigonal
_space_group_IT_number 146
_space_group_name_Hall 'R 3'
_space_group_name_H-M_alt 'R 3'
_symmetry_space_group_name_Hall 'R 3'
_symmetry_space_group_name_H-M 'R 3 :H'
_atom_sites_solution_hydrogens geom
_atom_sites_solution_primary direct
_cell_angle_alpha 90
_cell_angle_beta 90
_cell_angle_gamma 120
_cell_formula_units_Z 3
_cell_length_a 15.6097(11)
_cell_length_b 15.6097(11)
_cell_length_c 23.225(3)
_cell_measurement_reflns_used 5236
_cell_measurement_temperature 296.15
_cell_measurement_theta_max 24.956
_cell_measurement_theta_min 2.312
_cell_volume 4900.9(8)
_computing_molecular_graphics 'Olex2 (Dolomanov et al., 2009)'
_computing_publication_material 'Olex2 (Dolomanov et al., 2009)'
_computing_structure_refinement 'ShelXL (Sheldrick, 2008)'
_computing_structure_solution 'ShelXS-1997 (Sheldrick, 2008)'
_diffrn_ambient_temperature 296.15
_diffrn_measured_fraction_theta_full 0.966
_diffrn_measured_fraction_theta_max 0.990
_diffrn_measurement_device_type 'Bruker P4'
_diffrn_measurement_method '\w scans'
_diffrn_radiation_monochromator graphite
_diffrn_radiation_type MoK\a
_diffrn_radiation_wavelength 0.71073
_diffrn_reflns_av_R_equivalents 0.0384
_diffrn_reflns_av_unetI/netI 0.0479
_diffrn_reflns_Laue_measured_fraction_full 0.966
_diffrn_reflns_Laue_measured_fraction_max 0.990
_diffrn_reflns_limit_h_max 18
_diffrn_reflns_limit_h_min -18
_diffrn_reflns_limit_k_max 18
_diffrn_reflns_limit_k_min -18
_diffrn_reflns_limit_l_max 27
_diffrn_reflns_limit_l_min -16
_diffrn_reflns_number 9032
_diffrn_reflns_point_group_measured_fraction_max 0.802
_diffrn_reflns_theta_full 25.242
_diffrn_reflns_theta_max 24.988
_diffrn_reflns_theta_min 2.312
_exptl_absorpt_coefficient_mu 9.547
_exptl_absorpt_correction_T_max 1
_exptl_absorpt_correction_T_min 0.853828
_exptl_absorpt_correction_type multi-scan
_exptl_absorpt_process_details
;
SADABS v.2.03 (Bruker,200?) was used for absorption correction.
R(int) was 0.1084 before and 0.0575 after correction.
The Ratio of minimum to maximum transmission is 0.8538.
The \l/2 correction factor is 0.0015.
;
_exptl_crystal_colour Black
_exptl_crystal_density_diffrn 2.060
_exptl_crystal_description Prism
_exptl_crystal_F_000 2874
_exptl_crystal_recrystallization_method 'slow vapour diffusion of diethyl ether into a sample solution in CH2Cl2'
_exptl_crystal_size_max 0.262
_exptl_crystal_size_mid 0.165
_exptl_crystal_size_min 0.148
_refine_diff_density_max 1.503
_refine_diff_density_min -1.350
_refine_diff_density_rms 0.159
_refine_ls_abs_structure_details
;
 Flack x determined using 1044 quotients [(I+)-(I-)]/[(I+)+(I-)]
 (Parsons and Flack (2004), Acta Cryst. A60, s61).
;
_refine_ls_abs_structure_Flack 0.032(13)
_refine_ls_extinction_coef .
_refine_ls_extinction_method none
_refine_ls_goodness_of_fit_ref 1.123
_refine_ls_hydrogen_treatment constr
_refine_ls_matrix_type full
_refine_ls_number_parameters 196
_refine_ls_number_reflns 3092
_refine_ls_number_restraints 1
_refine_ls_restrained_S_all 1.123
_refine_ls_R_factor_all 0.0365
_refine_ls_R_factor_gt 0.0322
_refine_ls_shift/su_max 0.001
_refine_ls_shift/su_mean 0.000
_refine_ls_structure_factor_coef Fsqd
_refine_ls_weighting_details 'w=1/[\s^2^(Fo^2^)+(0.0488P)^2^] where P=(Fo^2^+2Fc^2^)/3'
_refine_ls_weighting_scheme calc
_refine_ls_wR_factor_gt 0.0838
_refine_ls_wR_factor_ref 0.0861
_reflns_Friedel_coverage 0.621
_reflns_Friedel_fraction_full 0.599
_reflns_Friedel_fraction_max 0.614
_reflns_number_gt 2890
_reflns_number_total 3092
_reflns_threshold_expression 'I > 2\s(I)'
_cod_data_source_file ICA-2015-424-248-253-2.cif
_cod_data_source_block str649
_cod_original_cell_volume 4900.9(10)
_cod_database_code 1518918
_shelx_space_group_comment
;
The symmetry employed for this shelxl refinement is uniquely defined
by the following loop, which should always be used as a source of
symmetry information in preference to the above space-group names.
They are only intended as comments.
;

loop_
_space_group_symop_operation_xyz
'x, y, z'
'-y, x-y, z'
'-x+y, -x, z'
'x+2/3, y+1/3, z+1/3'
'-y+2/3, x-y+1/3, z+1/3'
'-x+y+2/3, -x+1/3, z+1/3'
'x+1/3, y+2/3, z+2/3'
'-y+1/3, x-y+2/3, z+2/3'
'-x+y+1/3, -x+2/3, z+2/3'

loop_
_atom_site_label
_atom_site_type_symbol
_atom_site_fract_x
_atom_site_fract_y
_atom_site_fract_z
_atom_site_U_iso_or_equiv
_atom_site_adp_type
_atom_site_occupancy
_atom_site_site_symmetry_order
_atom_site_calc_flag
_atom_site_refinement_flags_posn
_atom_site_refinement_flags_adp
_atom_site_refinement_flags_occupancy
_atom_site_disorder_assembly
_atom_site_disorder_group
W1 W 0.30833(4) 0.55036(3) 0.28224(2) 0.02474(16) Uani 1 1 d . . . . .
Br1 Br 0.39032(13) 0.48451(12) 0.20875(7) 0.0430(4) Uani 1 1 d . . . . .
Se1 Se 0.3333 0.6667 0.20244(10) 0.0259(5) Uani 1 3 d S T P . .
Se2 Se 0.18421(12) 0.54739(12) 0.34534(6) 0.0307(3) Uani 1 1 d . . . . .
P1 P 0.2973(3) 0.4073(3) 0.34222(18) 0.0387(10) Uani 1 1 d . . . . .
P2 P 0.1551(3) 0.3957(3) 0.23388(18) 0.0371(9) Uani 1 1 d . . . . .
C1 C 0.371(2) 0.2899(17) 0.2940(13) 0.104(9) Uani 1 1 d . . . . .
H1A H 0.3622 0.3075 0.2557 0.157 Uiso 1 1 calc R . . . .
H1B H 0.3104 0.2336 0.3068 0.157 Uiso 1 1 calc R . . . .
H1C H 0.4228 0.2740 0.2941 0.157 Uiso 1 1 calc R . . . .
C2 C 0.3981(17) 0.3766(15) 0.3344(9) 0.063(5) Uani 1 1 d . . . . .
H2 H 0.4581 0.4348 0.3202 0.076 Uiso 1 1 calc R . . . .
C3 C 0.4136(19) 0.3568(19) 0.3975(9) 0.081(7) Uani 1 1 d . . . . .
H3A H 0.3675 0.2880 0.4064 0.098 Uiso 1 1 calc R . . . .
H3B H 0.4800 0.3671 0.4015 0.098 Uiso 1 1 calc R . . . .
C4 C 0.4006(15) 0.4177(18) 0.4386(9) 0.072(6) Uani 1 1 d . . . . .
H4A H 0.4533 0.4859 0.4354 0.087 Uiso 1 1 calc R . . . .
H4B H 0.3998 0.3947 0.4775 0.087 Uiso 1 1 calc R . . . .
C5 C 0.2981(14) 0.4076(14) 0.4229(8) 0.056(5) Uani 1 1 d . . . . .
H5 H 0.2474 0.3412 0.4350 0.068 Uiso 1 1 calc R . . . .
C6 C 0.2785(16) 0.4774(15) 0.4547(8) 0.068(6) Uani 1 1 d . . . . .
H6A H 0.2152 0.4681 0.4435 0.101 Uiso 1 1 calc R . . . .
H6B H 0.3290 0.5439 0.4460 0.101 Uiso 1 1 calc R . . . .
H6C H 0.2784 0.4657 0.4953 0.101 Uiso 1 1 calc R . . . .
C7 C 0.1830(14) 0.2945(13) 0.3257(8) 0.060(5) Uani 1 1 d . . . . .
H7A H 0.1877 0.2378 0.3385 0.072 Uiso 1 1 calc R . . . .
H7B H 0.1287 0.2943 0.3462 0.072 Uiso 1 1 calc R . . . .
C8 C 0.1615(15) 0.2861(12) 0.2583(9) 0.059(5) Uani 1 1 d . . . . .
H8A H 0.0994 0.2264 0.2502 0.071 Uiso 1 1 calc R . . . .
H8B H 0.2137 0.2825 0.2378 0.071 Uiso 1 1 calc R . . . .
C9 C 0.1922(16) 0.4540(15) 0.1153(7) 0.065(5) Uani 1 1 d . . . . .
H9A H 0.2616 0.4779 0.1200 0.098 Uiso 1 1 calc R . . . .
H9B H 0.1785 0.5060 0.1242 0.098 Uiso 1 1 calc R . . . .
H9C H 0.1733 0.4328 0.0763 0.098 Uiso 1 1 calc R . . . .
C10 C 0.1362(15) 0.3707(15) 0.1543(7) 0.060(5) Uani 1 1 d . . . . .
H10 H 0.1481 0.3165 0.1443 0.072 Uiso 1 1 calc R . . . .
C11 C 0.0251(16) 0.337(2) 0.1437(9) 0.105(10) Uani 1 1 d . . . . .
H11A H 0.0194 0.3931 0.1304 0.126 Uiso 1 1 calc R . . . .
H11B H -0.0016 0.2866 0.1141 0.126 Uiso 1 1 calc R . . . .
C12 C -0.0292(16) 0.2998(18) 0.1949(11) 0.086(7) Uani 1 1 d . . . . .
H12A H -0.0409 0.2333 0.2012 0.103 Uiso 1 1 calc R . . . .
H12B H -0.0931 0.2954 0.1905 0.103 Uiso 1 1 calc R . . . .
C13 C 0.0233(12) 0.3639(12) 0.2487(8) 0.051(4) Uani 1 1 d . . . . .
H13 H 0.0191 0.4244 0.2475 0.061 Uiso 1 1 calc R . . . .
C14 C -0.0242(14) 0.3077(16) 0.3046(9) 0.073(6) Uani 1 1 d . . . . .
H14A H 0.0097 0.3490 0.3370 0.109 Uiso 1 1 calc R . . . .
H14B H -0.0195 0.2487 0.3062 0.109 Uiso 1 1 calc R . . . .
H14C H -0.0926 0.2902 0.3056 0.109 Uiso 1 1 calc R . . . .
P3 P 0.0000 0.0000 0.1677(10) 0.135(7) Uani 1 3 d S T P . .
F1 F 0.0945(15) 0.054(2) 0.2102(19) 0.239(17) Uani 1 1 d . . . . .
F2 F -0.0997(17) -0.059(2) 0.1384(19) 0.240(17) Uani 1 1 d . . . . .

loop_
_atom_site_aniso_label
_atom_site_aniso_U_11
_atom_site_aniso_U_22
_atom_site_aniso_U_33
_atom_site_aniso_U_23
_atom_site_aniso_U_13
_atom_site_aniso_U_12
W1 0.0283(3) 0.0245(3) 0.0216(3) 0.0003(2) 0.0014(2) 0.0134(3)
Br1 0.0500(9) 0.0476(9) 0.0402(9) -0.0069(7) 0.0055(7) 0.0310(8)
Se1 0.0290(8) 0.0290(8) 0.0197(12) 0.000 0.000 0.0145(4)
Se2 0.0317(8) 0.0311(8) 0.0268(8) 0.0032(6) 0.0068(6) 0.0138(7)
P1 0.046(2) 0.030(2) 0.041(2) 0.0070(17) 0.0020(18) 0.0187(18)
P2 0.040(2) 0.0266(19) 0.036(2) -0.0023(16) -0.0012(17) 0.0100(17)
C1 0.13(2) 0.068(16) 0.13(2) 0.001(15) -0.009(18) 0.061(17)
C2 0.083(14) 0.060(12) 0.071(13) 0.003(10) 0.001(10) 0.054(11)
C3 0.12(2) 0.099(17) 0.058(13) 0.005(12) -0.025(13) 0.083(16)
C4 0.069(13) 0.080(14) 0.067(14) 0.019(11) -0.009(10) 0.037(12)
C5 0.054(11) 0.053(11) 0.049(11) 0.022(9) 0.005(8) 0.016(9)
C6 0.075(13) 0.072(14) 0.052(12) 0.020(10) 0.002(10) 0.034(11)
C7 0.069(12) 0.050(11) 0.057(12) 0.013(8) 0.005(9) 0.026(9)
C8 0.069(12) 0.034(9) 0.074(14) -0.004(8) -0.021(10) 0.025(9)
C9 0.093(15) 0.066(12) 0.032(10) -0.019(8) -0.012(9) 0.036(11)
C10 0.083(14) 0.066(12) 0.031(10) -0.018(8) -0.011(8) 0.037(11)
C11 0.063(14) 0.17(3) 0.038(12) -0.019(15) -0.022(11) 0.022(16)
C12 0.059(13) 0.089(16) 0.099(19) -0.045(14) -0.034(12) 0.028(12)
C13 0.040(9) 0.037(9) 0.066(11) 0.005(8) -0.006(8) 0.013(7)
C14 0.044(11) 0.081(15) 0.072(15) 0.015(11) 0.019(9) 0.016(10)
P3 0.073(5) 0.073(5) 0.26(2) 0.000 0.000 0.036(3)
F1 0.092(14) 0.19(2) 0.42(5) -0.12(3) -0.05(2) 0.054(15)
F2 0.124(19) 0.20(2) 0.34(4) 0.07(3) -0.08(2) 0.036(17)

loop_
_atom_type_symbol
_atom_type_description
_atom_type_scat_dispersion_real
_atom_type_scat_dispersion_imag
_atom_type_scat_source
C C 0.0033 0.0016 'International Tables Vol C Tables 4.2.6.8 and 6.1.1.4'
H H 0.0000 0.0000 'International Tables Vol C Tables 4.2.6.8 and 6.1.1.4'
Br Br -0.2901 2.4595 'International Tables Vol C Tables 4.2.6.8 and 6.1.1.4'
F F 0.0171 0.0103 'International Tables Vol C Tables 4.2.6.8 and 6.1.1.4'
P P 0.1023 0.0942 'International Tables Vol C Tables 4.2.6.8 and 6.1.1.4'
Se Se -0.0929 2.2259 'International Tables Vol C Tables 4.2.6.8 and 6.1.1.4'
W W -0.8490 6.8722 'International Tables Vol C Tables 4.2.6.8 and 6.1.1.4'

loop_
_geom_angle_atom_site_label_1
_geom_angle_atom_site_label_2
_geom_angle_atom_site_label_3
_geom_angle
_geom_angle_site_symmetry_1
_geom_angle_site_symmetry_3
W1 W1 W1 60.0 2_665 3_565
Br1 W1 W1 137.20(4) . 3_565
Br1 W1 W1 101.07(4) . 2_665
Br1 W1 P2 76.30(10) . .
Se1 W1 W1 54.77(3) . 2_665
Se1 W1 W1 54.77(3) . 3_565
Se1 W1 Br1 82.66(5) . .
Se1 W1 P1 163.58(10) . .
Se1 W1 P2 95.16(10) . .
Se2 W1 W1 54.48(4) . 3_565
Se2 W1 W1 100.28(4) . 2_665
Se2 W1 W1 53.23(4) 2_665 2_665
Se2 W1 W1 99.33(4) 2_665 3_565
Se2 W1 Br1 158.41(5) . .
Se2 W1 Br1 96.34(6) 2_665 .
Se2 W1 Se1 106.16(4) 2_665 .
Se2 W1 Se1 107.37(4) . .
Se2 W1 Se2 98.95(8) . 2_665
Se2 W1 P1 87.13(11) . .
Se2 W1 P1 78.33(10) 2_665 .
Se2 W1 P2 156.47(10) 2_665 .
Se2 W1 P2 83.66(11) . .
P1 W1 W1 131.54(10) . 2_665
P1 W1 W1 141.03(10) . 3_565
P1 W1 Br1 81.14(11) . .
P1 W1 P2 78.46(14) . .
P2 W1 W1 101.08(10) . 3_565
P2 W1 W1 149.64(9) . 2_665
W1 Se1 W1 70.46(6) 2_665 .
W1 Se1 W1 70.46(6) 3_565 .
W1 Se1 W1 70.46(6) 3_565 2_665
W1 Se2 W1 72.28(4) . 3_565
C2 P1 W1 118.2(6) . .
C2 P1 C5 95.3(9) . .
C5 P1 W1 122.9(6) . .
C7 P1 W1 109.6(6) . .
C7 P1 C2 106.1(10) . .
C7 P1 C5 102.4(9) . .
C8 P2 W1 105.7(6) . .
C8 P2 C10 100.7(9) . .
C8 P2 C13 104.8(8) . .
C10 P2 W1 125.5(7) . .
C10 P2 C13 95.0(9) . .
C13 P2 W1 122.0(6) . .
C1 C2 P1 113.1(17) . .
C1 C2 C3 114.2(18) . .
C3 C2 P1 101.2(14) . .
C4 C3 C2 114.3(17) . .
C3 C4 C5 104.8(18) . .
C4 C5 P1 103.7(13) . .
C6 C5 P1 120.0(13) . .
C6 C5 C4 112.9(17) . .
C8 C7 P1 110.6(12) . .
C7 C8 P2 109.4(12) . .
C9 C10 P2 117.5(13) . .
C9 C10 C11 105.7(19) . .
C11 C10 P2 104.9(13) . .
C12 C11 C10 110.1(18) . .
C11 C12 C13 113.4(19) . .
C12 C13 P2 100.2(13) . .
C14 C13 P2 117.1(13) . .
C14 C13 C12 111.3(16) . .
F1 P3 F1 87(2) . 2
F1 P3 F1 87(2) 2 3
F1 P3 F1 87(2) . 3
F2 P3 F1 84.7(15) 2 .
F2 P3 F1 169(3) 2 2
F2 P3 F1 86(2) . 2
F2 P3 F1 84.7(15) . 3
F2 P3 F1 86(2) 3 .
F2 P3 F1 84.7(15) 3 2
F2 P3 F1 169(3) 3 3
F2 P3 F1 86(2) 2 3
F2 P3 F1 169(3) . .
F2 P3 F2 101(2) . 3
F2 P3 F2 101(2) . 2
F2 P3 F2 101(2) 3 2

loop_
_geom_bond_atom_site_label_1
_geom_bond_atom_site_label_2
_geom_bond_distance
_geom_bond_site_symmetry_2
W1 W1 2.8670(8) 2_665
W1 W1 2.8671(8) 3_565
W1 Br1 2.6313(15) .
W1 Se1 2.4849(18) .
W1 Se2 2.4111(15) .
W1 Se2 2.4498(15) 2_665
W1 P1 2.564(4) .
W1 P2 2.653(4) .
Se1 W1 2.4850(18) 2_665
Se1 W1 2.4850(18) 3_565
Se2 W1 2.4499(15) 3_565
P1 C2 1.868(19) .
P1 C5 1.875(19) .
P1 C7 1.814(18) .
P2 C8 1.851(17) .
P2 C10 1.882(17) .
P2 C13 1.892(17) .
C1 C2 1.52(3) .
C2 C3 1.54(3) .
C3 C4 1.43(3) .
C4 C5 1.57(3) .
C5 C6 1.47(3) .
C7 C8 1.59(3) .
C9 C10 1.46(3) .
C10 C11 1.56(3) .
C11 C12 1.41(3) .
C12 C13 1.55(3) .
C13 C14 1.53(3) .
P3 F1 1.62(3) .
P3 F1 1.62(3) 2
P3 F1 1.62(3) 3
P3 F2 1.52(3) 2
P3 F2 1.52(3) 3
P3 F2 1.52(3) .
